data_2106648
loop_
_publ_author_name
'Basbus, Juan F.'
'Caneiro, Alberto'
'Suescun, Leopoldo'
'Lamas, Diego G.'
'Mogni, Liliana V.'

_publ_section_title
;
 Anomalous X-ray diffraction study of Pr-substituted BaCeO~3{-~\d}
;
_journal_coeditor_code ZB5046
_journal_issue 4
_journal_name_full 'Acta Crystallographica Section B'
_journal_page_first 455
_journal_page_last 462
_journal_paper_doi 10.1107/S2052520615010203
_journal_volume 71
_journal_year 2015
_chemical_formula_sum 'Ba Ce0.2 O3 Pr0.8'
_chemical_formula_weight 326.09
_space_group_IT_number 62
_symmetry_cell_setting orthorhombic
_symmetry_space_group_name_Hall '-P 2ac 2n'
_symmetry_space_group_name_H-M 'P n m a'
_cell_angle_alpha 90.00
_cell_angle_beta 90.00
_cell_angle_gamma 90.00
_cell_formula_units_Z 4
_cell_length_a 6.18949(7)
_cell_length_b 8.74009(9)
_cell_length_c 6.21421(9)
_cell_measurement_temperature 298(1)
_cell_volume 336.168(7)
_diffrn_ambient_temperature 298(1)
_diffrn_radiation_type synchrotron
_diffrn_radiation_wavelength 2.079411
_exptl_absorpt_coefficient_mu 181.5
_exptl_crystal_density_diffrn 6.443
_exptl_crystal_description powder
_pd_block_id x_=_0.8_Model_II_5962_eV
_cod_data_source_file zb5046sup1.cif
_cod_data_source_block x_=_0.8_Model_II_5962_eV
_cod_original_cell_volume 336.168(1)
_cod_database_code 2106648

loop_
_symmetry_equiv_pos_site_id
_symmetry_equiv_pos_as_xyz
1 x,y,z
2 -x+1/2,-y,z+1/2
3 -x,y+1/2,-z
4 x+1/2,-y+1/2,-z+1/2
-1 -x,-y,-z
-2 x+1/2,y,-z+1/2
-3 x,-y+1/2,z
-4 -x+1/2,y+1/2,z+1/2

loop_
_atom_site_aniso_label
_atom_site_aniso_U_11
_atom_site_aniso_U_22
_atom_site_aniso_U_33
_atom_site_aniso_U_23
_atom_site_aniso_U_13
_atom_site_aniso_U_12
Ba 0.96(1) 0.91(1) 0.58(1) 0.0000 0.0000 0.0000
Ce 0.33(1) 0.71(1) 0.34(1) 0.0000 0.0000 0.0000
Pr 0.33(1) 0.71(1) 0.34(1) 0.0000 0.0000 0.0000

loop_
_atom_site_label
_atom_site_type_symbol
_atom_site_fract_x
_atom_site_fract_y
_atom_site_fract_z
_atom_site_U_iso_or_equiv
_atom_site_thermal_displace_type
_atom_site_occupancy
Ba Ba 0.0139(1) 0.25 -0.0045(1) 0.82(1) Uani 1
Ce Ce 0 0 0.5 0.46(1) Uani 0.2
Pr Pr 0 0 0.5 0.46(1) Uani 0.8
O1 O -0.007(1) 0.25 0.447(1) 0.19(5) Uiso 1
O2 O 0.263(1) 0.037(1) 0.737(1) 0.19(5) Uiso 1

loop_
_atom_type_symbol
_atom_type_description
_atom_type_scat_dispersion_real
_atom_type_scat_dispersion_imag
_atom_type_scat_source
Ba Ba -8.17000 11.67000 http://skuld.bmsc.washington.edu/scatter/
Ce Ce -10.41000 9.88000 http://skuld.bmsc.washington.edu/scatter/
Pr Pr -20.21000 3.75000 http://skuld.bmsc.washington.edu/scatter/
